data_9005366
loop_
_publ_author_name
'Ferraris, G.'
'Prencipe, M.'
'Rossi, P.'

_publ_section_title
;
 Stoppaniite, a new member of the beryl group: crystal structure
 and crystal-chemical implications
;
_journal_name_full 'European Journal of Mineralogy'
_journal_page_first 491
_journal_page_last 496
_journal_volume 10
_journal_year 1998
_chemical_formula_sum 'Al0.42 Be3 Fe1.22 H2 Mg0.36 Na0.55 O19 Si6'
_chemical_name_mineral Stoppaniite
_space_group_IT_number 192
_symmetry_space_group_name_Hall '-P 6 2c'
_symmetry_space_group_name_H-M 'P 6/m c c'
_cell_angle_alpha 90
_cell_angle_beta 90
_cell_angle_gamma 120
_cell_formula_units_Z 2
_cell_length_a 9.397
_cell_length_b 9.397
_cell_length_c 9.202
_cell_volume 703.706
_database_code_amcsd 0006751
_exptl_crystal_density_diffrn 2.843
_cod_original_formula_sum '(Fe1.22 Al.42 Mg.36) (Be3 Si6) Na.55 (O19 H2)'
_cod_database_code 9005366

loop_
_space_group_symop_operation_xyz
x,y,z
-x,-x+y,1/2+z
x,x-y,1/2-z
-x+y,-x,-z
x-y,x,z
-y,-x,1/2+z
y,x,1/2-z
y,-x+y,-z
-y,x-y,z
x-y,-y,1/2+z
-x+y,y,1/2-z
x,y,-z
-x,-y,z
x,x-y,1/2+z
-x,-x+y,1/2-z
x-y,x,-z
-x+y,-x,z
y,x,1/2+z
-y,-x,1/2-z
-y,x-y,-z
y,-x+y,z
-x+y,y,1/2+z
x-y,-y,1/2-z
-x,-y,-z

loop_
_atom_site_label
_atom_site_fract_x
_atom_site_fract_y
_atom_site_fract_z
_atom_site_occupancy
_atom_site_U_iso_or_equiv
_atom_site_type_symbol
_atom_site_attached_hydrogens
FeM 0.33333 0.66667 0.25000 0.61000 0.01300 Fe 0
AlM 0.33333 0.66667 0.25000 0.21000 0.01300 Al 0
MgM 0.33333 0.66667 0.25000 0.18000 0.01300 Mg 0
BeT*1 0.50000 0.00000 0.25000 0.66667 0.01300 Be 0
SiT*1 0.50000 0.00000 0.25000 0.33333 0.01300 Si 0
BeT*2 0.37990 0.10690 0.00000 0.16667 0.01200 Be 0
SiT*2 0.37990 0.10690 0.00000 0.83333 0.01200 Si 0
NaA* 0.00000 0.00000 0.00000 0.55000 0.03800 Na 0
WatA* 0.00000 0.00000 0.25000 1.00000 0.05700 O 2
O1 0.30050 0.22560 0.00000 1.00000 0.01800 O 0
O2 0.48900 0.13530 0.14700 1.00000 0.02200 O 0

loop_
_cod_changelog_entry_id
_cod_changelog_entry_author
_cod_changelog_entry_date
_cod_changelog_entry_text
1
;cod-tools version 3.8.0
Id: cif_guess_AMCSD_atom_types 9581 2023-05-17 12:35:41Z saulius
;
2023-05-23T09:19:10+03:00
;Derived atom types and hydrogen counts
from atom names that follow the AMCSD naming convention
(Wat == water, O-H == hydroxyl).
;
2
;cod-tools version 3.10.1
Id: cif_fix_AMCSD_atom_labels 10224 2024-08-07 11:09:31Z saulius
;
2024-08-07T19:39:27+03:00
;Changed the following '_atom_site_label' values:
the first duplicated label 'BeT*'  converted to 'BeT*1'
duplicated label 'BeT*' at index 5 converted to 'BeT*2'
the first duplicated label 'SiT*'  converted to 'SiT*1'
duplicated label 'SiT*' at index 6 converted to 'SiT*2'
;

loop_
_cod_related_entry_id
_cod_related_entry_database
_cod_related_entry_code
1 AMCSD 0006751
